data_4062272
loop_
_publ_author_name
'Berger Alexsandro'
'Djukic Jean-Pierre'
'Pfeffer Michel'
'Lacour Jerome'
'Vial Laurent'
'deCian Andre'
'Kyritsakas-Gruber Nathalie'

_publ_section_title
;
Cis-bischelated Pd(II) complexes from ortho-mercurated
tricarbonyl(eta-6-arene)chromium complexes
;
_journal_name_full Organometallics
_journal_year 2003
_chemical_formula_moiety 'C23 H20 Cr N2 O3 Pd'
_chemical_formula_sum 'C23 H20 Cr N2 O3 Pd'
_chemical_formula_weight 530.82
_space_group_IT_number 14
_symmetry_cell_setting monoclinic
_symmetry_space_group_name_Hall '-P 2yn'
_symmetry_space_group_name_H-M 'P 1 21/n 1'
_cell_angle_alpha 90
_cell_angle_beta 103.800(5)
_cell_angle_gamma 90
_cell_formula_units_Z 4
_cell_length_a 11.0250(3)
_cell_length_b 16.3553(4)
_cell_length_c 11.6928(3)
_cell_measurement_temperature 173
_cell_volume 2047.55(9)
_diffrn_ambient_temperature 173
_exptl_crystal_density_diffrn 1.72
_cod_original_sg_symbol_H-M 'P 21/n'
_cod_database_code 4062272

loop_
_symmetry_equiv_pos_as_xyz
x,y,z
1/2-x,1/2+y,1/2-z
-x,-y,-z
1/2+x,1/2-y,1/2+z

loop_
_atom_site_label
_atom_site_fract_x
_atom_site_fract_y
_atom_site_fract_z
_atom_site_U_iso_or_equiv
_atom_site_adp_type
_atom_site_calc_flag
_atom_site_calc_attached_atom
_atom_site_type_symbol
PD 0.12854(3) 0.11869(1) 0.14131(2) 0.0189(1) Uani ? ? Pd
CR -0.16925(5) 0.22708(3) 0.21137(5) 0.0208(3) Uani ? ? Cr
C1 -0.3316(4) 0.2316(2) 0.1264(3) 0.030(2) Uani ? ? C
O1 -0.4355(3) 0.2328(2) 0.0747(2) 0.041(2) Uani ? ? O
C2 -0.2281(3) 0.2272(2) 0.3460(3) 0.026(2) Uani ? ? C
O2 -0.2630(3) 0.2261(1) 0.4304(2) 0.043(1) Uani ? ? O
C3 -0.1850(4) 0.1159(2) 0.2129(3) 0.028(2) Uani ? ? C
O3 -0.1992(3) 0.0455(1) 0.2180(2) 0.038(1) Uani ? ? O
C4 0.1865(3) 0.0726(2) 0.3039(3) 0.020(2) Uani ? ? C
C5 0.1202(3) 0.0644(2) 0.3908(3) 0.023(2) Uani ? ? C
C6 0.1645(3) 0.0165(2) 0.4905(3) 0.028(2) Uani ? ? C
C7 0.2763(4) -0.0250(2) 0.5050(3) 0.028(2) Uani ? ? C
C8 0.3444(4) -0.0193(2) 0.4200(3) 0.027(2) Uani ? ? C
C9 0.3006(3) 0.0300(2) 0.3212(3) 0.023(2) Uani ? ? C
C10 0.3703(3) 0.0399(2) 0.2275(3) 0.027(2) Uani ? ? C
N1 0.2809(3) 0.0423(1) 0.1100(2) 0.022(1) Uani ? ? N
C11 0.2407(4) -0.0428(2) 0.0753(3) 0.032(2) Uani ? ? C
C12 0.3432(3) 0.0768(2) 0.0242(3) 0.033(2) Uani ? ? C
C13 0.0262(3) 0.2100(2) 0.1799(3) 0.019(2) Uani ? ? C
C14 0.0333(3) 0.2476(2) 0.2900(3) 0.022(2) Uani ? ? C
C15 -0.0335(3) 0.3194(2) 0.3002(3) 0.024(2) Uani ? ? C
C16 -0.1097(3) 0.3565(2) 0.2024(3) 0.023(2) Uani ? ? C
C17 -0.1206(3) 0.3200(2) 0.0914(3) 0.023(2) Uani ? ? C
C18 -0.0516(3) 0.2493(2) 0.0788(3) 0.019(1) Uani ? ? C
C19 -0.0516(3) 0.2141(2) -0.0370(3) 0.021(2) Uani ? ? C
C20 -0.1274(3) 0.2410(2) -0.1444(3) 0.025(2) Uani ? ? C
C21 -0.1200(4) 0.2036(2) -0.2475(3) 0.027(2) Uani ? ? C
C22 -0.0378(4) 0.1392(2) -0.2434(3) 0.028(2) Uani ? ? C
C23 0.0347(3) 0.1162(2) -0.1365(3) 0.027(2) Uani ? ? C
N2 0.0322(3) 0.1529(1) -0.0341(2) 0.020(1) Uani ? ? N
H1 0.0428 0.0921 0.3818 0.0309 Uiso calc C5 H
H2 0.1178 0.0124 0.5488 0.0374 Uiso calc C6 H
H3 0.3063 -0.0576 0.5732 0.0414 Uiso calc C7 H
H4 0.4204 -0.0486 0.4289 0.0376 Uiso calc C8 H
H5 0.4259 -0.0049 0.2303 0.0356 Uiso calc C10 H
H6 0.4167 0.0894 0.2400 0.0356 Uiso calc C10 H
H7 0.1835 -0.0423 0.0003 0.0408 Uiso calc C11 H
H8 0.3116 -0.0748 0.0715 0.0408 Uiso calc C11 H
H9 0.2014 -0.0656 0.1319 0.0408 Uiso calc C11 H
H10 0.2864 0.0785 -0.0509 0.0418 Uiso calc C12 H
H11 0.3708 0.1306 0.0475 0.0418 Uiso calc C12 H
H12 0.4129 0.0438 0.0202 0.0418 Uiso calc C12 H
H13 0.0846 0.2239 0.3589 0.0294 Uiso calc C14 H
H14 -0.0263 0.3430 0.3757 0.0313 Uiso calc C15 H
H15 -0.1536 0.4054 0.2102 0.0308 Uiso calc C16 H
H16 -0.1752 0.3433 0.0240 0.0300 Uiso calc C17 H
H17 -0.1839 0.2850 -0.1456 0.0327 Uiso calc C20 H
H18 -0.1705 0.2218 -0.3206 0.0373 Uiso calc C21 H
H19 -0.0320 0.1115 -0.3133 0.0381 Uiso calc C22 H
H20 0.0902 0.0715 -0.1344 0.0345 Uiso calc C23 H

loop_
_atom_site_aniso_label
_atom_site_aniso_U_11
_atom_site_aniso_U_22
_atom_site_aniso_U_33
_atom_site_aniso_U_12
_atom_site_aniso_U_13
_atom_site_aniso_U_23
_atom_site_aniso_type_symbol
PD 0.0202(1) 0.01878(9) 0.0177(1) 0.0021(1) 0.0046(1) -0.0000(1) Pd
CR 0.0230(3) 0.0202(2) 0.0194(3) 0.0005(2) 0.0062(2) -0.0015(2) Cr
C1 0.033(2) 0.035(2) 0.023(2) -0.002(2) 0.011(2) -0.001(1) C
O1 0.026(2) 0.075(2) 0.036(1) -0.006(1) 0.004(1) -0.002(1) O
C2 0.036(2) 0.018(1) 0.026(2) 0.004(2) 0.012(2) -0.004(1) C
O2 0.059(2) 0.038(1) 0.035(1) 0.003(1) 0.026(1) -0.001(1) O
C3 0.032(2) 0.032(1) 0.021(2) 0.002(2) 0.010(2) -0.006(1) C
O3 0.064(2) 0.025(1) 0.034(1) -0.007(1) 0.019(1) -0.003(1) O
C4 0.022(2) 0.019(1) 0.018(2) -0.001(1) 0.003(1) -0.003(1) C
C5 0.022(2) 0.023(1) 0.024(2) -0.003(1) 0.000(2) -0.002(1) C
C6 0.033(2) 0.033(2) 0.020(2) -0.013(2) 0.005(2) -0.000(1) C
C7 0.045(2) 0.021(1) 0.024(2) -0.004(2) -0.003(2) 0.003(1) C
C8 0.029(2) 0.023(1) 0.029(2) 0.003(2) -0.005(2) -0.001(1) C
C9 0.026(2) 0.019(1) 0.023(2) -0.002(1) 0.004(2) 0.000(1) C
C10 0.022(2) 0.026(1) 0.033(2) 0.003(2) 0.004(2) -0.001(1) C
N1 0.024(2) 0.019(1) 0.024(1) -0.001(1) 0.008(1) -0.001(1) N
C11 0.037(2) 0.026(1) 0.032(2) -0.002(2) 0.012(2) -0.002(1) C
C12 0.032(2) 0.029(2) 0.039(2) 0.000(2) 0.014(2) 0.002(2) C
C13 0.017(2) 0.023(1) 0.017(2) -0.003(1) 0.003(1) -0.002(1) C
C14 0.023(2) 0.026(1) 0.019(2) 0.001(1) 0.004(2) -0.002(1) C
C15 0.025(2) 0.026(1) 0.022(2) -0.004(2) 0.008(2) -0.010(1) C
C16 0.026(2) 0.016(1) 0.030(2) -0.000(1) 0.010(2) -0.004(1) C
C17 0.025(2) 0.020(1) 0.026(2) 0.002(1) 0.008(2) 0.003(1) C
C18 0.019(2) 0.018(1) 0.019(2) -0.002(1) 0.006(1) -0.002(1) C
C19 0.023(2) 0.018(1) 0.021(2) -0.003(1) 0.007(1) 0.003(1) C
C20 0.027(2) 0.024(1) 0.025(2) 0.003(2) 0.008(2) 0.006(1) C
C21 0.036(2) 0.032(2) 0.017(2) -0.005(2) 0.005(2) 0.005(1) C
C22 0.042(2) 0.028(1) 0.018(2) -0.005(2) 0.010(2) -0.003(1) C
C23 0.029(2) 0.026(1) 0.026(2) -0.000(2) 0.010(2) -0.001(1) C
N2 0.025(2) 0.019(1) 0.019(1) -0.000(1) 0.008(1) -0.003(1) N

loop_
_geom_bond_atom_site_label_1
_geom_bond_atom_site_label_2
_geom_bond_distance
_geom_bond_site_symmetry_1
_geom_bond_site_symmetry_2
_geom_bond_publ_flag
PD C4 2.003(3) . . ?
PD N1 2.193(3) . . ?
PD C13 1.987(3) . . ?
PD N2 2.146(3) . . ?
CR C1 1.830(4) . . ?
CR C2 1.840(4) . . ?
CR C3 1.827(3) . . ?
C1 O1 1.161(5) . . ?
C2 O2 1.142(4) . . ?
C3 O3 1.165(4) . . ?
C4 C5 1.392(5) . . ?
C4 C9 1.410(5) . . ?
C5 C6 1.393(5) . . ?
C6 C7 1.381(5) . . ?
C7 C8 1.384(5) . . ?
C8 C9 1.397(5) . . ?
C9 C10 1.489(5) . . ?
C10 N1 1.489(4) . . ?
N1 C11 1.488(4) . . ?
N1 C12 1.457(5) . . ?
C13 C14 1.412(4) . . ?
C13 C18 1.437(4) . . ?
C14 C15 1.406(5) . . ?
C15 C16 1.386(5) . . ?
C16 C17 1.407(5) . . ?
C17 C18 1.411(5) . . ?
C18 C19 1.472(4) . . ?
C19 C20 1.403(4) . . ?
C19 N2 1.357(4) . . ?
C20 C21 1.371(5) . . ?
C21 C22 1.383(5) . . ?
C22 C23 1.366(5) . . ?
C23 N2 1.346(4) . . ?
